data_4320653
loop_
_publ_author_name
'Tosha M. Barclay'
'Robin G. Hicks'
'Martin T. Lemaire'
'Laurence K. Thompson'

_publ_section_title
;
 Weak Magnetic Coupling of Coordinated Verdazyl Radicals through
 Diamagnetic Metal Ions. Synthesis, Structure, and Magnetism of a
 Homoleptic Copper(I) Complex
;
_journal_name_full 'Inorganic Chemistry'
_journal_page_first 6521
_journal_page_last 6524
_journal_paper_doi 10.1021/ic0105664
_journal_volume 40
_journal_year 2001
_chemical_formula_sum 'C20 H24 Cu F6 N10 O2 P'
_chemical_formula_weight 645.00
_chemical_name_common
;
bis{1,5-dimethyl-3(6-methyl-2-pyridn-2-yl)-6-oxo-verdazyl}copper(I) 
hexafluorophosphate 
;
_chemical_name_systematic
; 
  ? 
;
_space_group_IT_number 142
_symmetry_space_group_name_Hall '-I 4bd 2c'
_symmetry_space_group_name_H-M 'I 41/a c d :2'
_atom_sites_solution_hydrogens geom
_atom_sites_solution_primary direct
_atom_sites_solution_secondary difmap
_audit_creation_method SHELXL-97
_cell_angle_alpha 90.00
_cell_angle_beta 90.00
_cell_angle_gamma 90.00
_cell_formula_units_Z 16
_cell_length_a 27.269(3)
_cell_length_b 27.269(3)
_cell_length_c 15.498(2)
_cell_measurement_temperature 293(2)
_cell_measurement_theta_max 50
_cell_measurement_theta_min 4
_cell_volume 11524(2)
_computing_structure_refinement 'SHELXL-97 (Sheldrick, 1997)'
_computing_structure_solution 'SHELXS-97 (Sheldrick, 1990)'
_diffrn_ambient_temperature 293(2)
_diffrn_measured_fraction_theta_full 0.998
_diffrn_measured_fraction_theta_max 0.998
_diffrn_radiation_monochromator graphite
_diffrn_radiation_source 'fine-focus sealed tube'
_diffrn_radiation_type MoK\a
_diffrn_radiation_wavelength 0.71073
_diffrn_reflns_av_R_equivalents 0.0553
_diffrn_reflns_av_sigmaI/netI 0.0362
_diffrn_reflns_limit_h_max 32
_diffrn_reflns_limit_h_min -21
_diffrn_reflns_limit_k_max 32
_diffrn_reflns_limit_k_min -32
_diffrn_reflns_limit_l_max 18
_diffrn_reflns_limit_l_min -18
_diffrn_reflns_number 29078
_diffrn_reflns_theta_full 25.02
_diffrn_reflns_theta_max 25.02
_diffrn_reflns_theta_min 1.49
_exptl_absorpt_coefficient_mu 0.889
_exptl_absorpt_correction_type Sadabs
_exptl_crystal_colour darki_green
_exptl_crystal_density_diffrn 1.487
_exptl_crystal_density_method 'not measured'
_exptl_crystal_F_000 5248
_exptl_crystal_size_max 0.51
_exptl_crystal_size_mid 0.26
_exptl_crystal_size_min 0.16
_refine_diff_density_max 0.590
_refine_diff_density_min -0.285
_refine_diff_density_rms 0.078
_refine_ls_extinction_method none
_refine_ls_goodness_of_fit_ref 1.034
_refine_ls_hydrogen_treatment mixed
_refine_ls_matrix_type full
_refine_ls_number_parameters 199
_refine_ls_number_reflns 2554
_refine_ls_number_restraints 0
_refine_ls_restrained_S_all 1.034
_refine_ls_R_factor_all 0.1007
_refine_ls_R_factor_gt 0.0541
_refine_ls_shift/su_max 0.000
_refine_ls_shift/su_mean 0.000
_refine_ls_structure_factor_coef Fsqd
_refine_ls_weighting_details 'calc w=1/[\s^2^(Fo^2^)+(0.1074P)^2^+13.8060P] where P=(Fo^2^+2Fc^2^)/3'
_refine_ls_weighting_scheme calc
_refine_ls_wR_factor_gt 0.1516
_refine_ls_wR_factor_ref 0.1864
_reflns_number_gt 1554
_reflns_number_total 2554
_reflns_threshold_expression >2sigma(I)
_cod_data_source_file ic0105664.cif
_cod_data_source_block rhcu1a
_cod_original_sg_symbol_H-M 'I 41/a c d'
_cod_database_code 4320653

loop_
_symmetry_equiv_pos_as_xyz
'x, y, z'
'-x+1/2, -y, z+1/2'
'-y+1/4, x+3/4, z+1/4'
'y+1/4, -x+1/4, z+3/4'
'-x+1/2, y, -z'
'x, -y, -z+1/2'
'y+1/4, x+3/4, -z+3/4'
'-y+1/4, -x+1/4, -z+1/4'
'x+1/2, y+1/2, z+1/2'
'-x+1, -y+1/2, z+1'
'-y+3/4, x+5/4, z+3/4'
'y+3/4, -x+3/4, z+5/4'
'-x+1, y+1/2, -z+1/2'
'x+1/2, -y+1/2, -z+1'
'y+3/4, x+5/4, -z+5/4'
'-y+3/4, -x+3/4, -z+3/4'
'-x, -y, -z'
'x-1/2, y, -z-1/2'
'y-1/4, -x-3/4, -z-1/4'
'-y-1/4, x-1/4, -z-3/4'
'x-1/2, -y, z'
'-x, y, z-1/2'
'-y-1/4, -x-3/4, z-3/4'
'y-1/4, x-1/4, z-1/4'
'-x+1/2, -y+1/2, -z+1/2'
'x, y+1/2, -z'
'y+1/4, -x-1/4, -z+1/4'
'-y+1/4, x+1/4, -z-1/4'
'x, -y+1/2, z+1/2'
'-x+1/2, y+1/2, z'
'-y+1/4, -x-1/4, z-1/4'
'y+1/4, x+1/4, z+1/4'

loop_
_atom_site_label
_atom_site_type_symbol
_atom_site_fract_x
_atom_site_fract_y
_atom_site_fract_z
_atom_site_U_iso_or_equiv
_atom_site_adp_type
_atom_site_occupancy
_atom_site_symmetry_multiplicity
_atom_site_calc_flag
_atom_site_refinement_flags
_atom_site_disorder_assembly
_atom_site_disorder_group
Cu1 Cu 0.7500 0.21124(3) 0.0000 0.0501(3) Uani 1 2 d S . .
N1 N 0.76640(13) 0.17991(14) -0.1162(2) 0.0506(10) Uani 1 1 d . . .
N2 N 0.80667(14) 0.15425(17) -0.1421(3) 0.0634(11) Uani 1 1 d . . .
N3 N 0.77762(17) 0.15263(19) -0.2826(3) 0.0728(13) Uani 1 1 d . . .
N4 N 0.73735(16) 0.17934(18) -0.2604(3) 0.0664(12) Uani 1 1 d . . .
N5 N 0.69266(13) 0.23640(13) -0.0691(2) 0.0484(9) Uani 1 1 d . . .
O1 O 0.84848(15) 0.11401(19) -0.2469(3) 0.1069(17) Uani 1 1 d . . .
C1 C 0.8410(2) 0.1392(3) -0.0754(4) 0.089(2) Uani 1 1 d . . .
H1A H 0.8311 0.1527 -0.0210 0.133 Uiso 1 1 calc R . .
H1B H 0.8732 0.1508 -0.0896 0.133 Uiso 1 1 calc R . .
H1C H 0.8414 0.1040 -0.0716 0.133 Uiso 1 1 calc R . .
C2 C 0.8134(2) 0.1385(2) -0.2255(4) 0.0723(15) Uani 1 1 d . . .
C3 C 0.7783(3) 0.1350(3) -0.3725(4) 0.108(2) Uani 1 1 d . . .
H3A H 0.7506 0.1482 -0.4030 0.161 Uiso 1 1 calc R . .
H3B H 0.7766 0.0998 -0.3730 0.161 Uiso 1 1 calc R . .
H3C H 0.8080 0.1454 -0.4000 0.161 Uiso 1 1 calc R . .
C4 C 0.73457(17) 0.19121(18) -0.1778(3) 0.0514(11) Uani 1 1 d . . .
C5 C 0.69120(17) 0.21902(18) -0.1506(3) 0.0540(12) Uani 1 1 d . . .
C6 C 0.6512(2) 0.2253(3) -0.2033(3) 0.090(2) Uani 1 1 d . . .
H6A H 0.6509 0.2126 -0.2589 0.108 Uiso 1 1 calc R . .
C7 C 0.6116(3) 0.2509(4) -0.1716(4) 0.126(3) Uani 1 1 d . . .
H7A H 0.5842 0.2561 -0.2061 0.151 Uiso 1 1 calc R . .
C8 C 0.6127(2) 0.2687(3) -0.0895(4) 0.104(3) Uani 1 1 d . . .
H8A H 0.5858 0.2855 -0.0673 0.124 Uiso 1 1 calc R . .
C9 C 0.65375(19) 0.2615(2) -0.0397(3) 0.0636(14) Uani 1 1 d . . .
C10 C 0.6564(2) 0.2804(2) 0.0516(3) 0.0731(16) Uani 1 1 d . . .
H10A H 0.6882 0.2734 0.0753 0.110 Uiso 1 1 calc R . .
H10B H 0.6316 0.2647 0.0859 0.110 Uiso 1 1 calc R . .
H10C H 0.6511 0.3152 0.0518 0.110 Uiso 1 1 calc R . .
P1 P 0.5000 0.2500 0.1250 0.0691(8) Uani 1 4 d S . .
P2 P 0.2093(2) 0.4593(2) 0.1250 0.112(2) Uani 0.50 2 d SP . .
F1 F 0.5000 0.2500 0.0246(4) 0.144(3) Uani 1 2 d S . .
F2 F 0.45357(14) 0.28385(15) 0.1253(4) 0.1278(16) Uani 1 1 d . . .
F3 F 0.2285(6) 0.4287(6) 0.1904(8) 0.195(7) Uani 0.50 1 d P . .
F4 F 0.1780(5) 0.4884(6) 0.1837(11) 0.237(8) Uani 0.50 1 d P . .
F5 F 0.2448(6) 0.4948(6) 0.1250 0.298(18) Uani 0.50 2 d SP . .
F6 F 0.1764(10) 0.4264(10) 0.1250 0.309(18) Uani 0.50 2 d SP . .

loop_
_atom_site_aniso_label
_atom_site_aniso_U_11
_atom_site_aniso_U_22
_atom_site_aniso_U_33
_atom_site_aniso_U_23
_atom_site_aniso_U_13
_atom_site_aniso_U_12
Cu1 0.0453(5) 0.0676(6) 0.0372(5) 0.000 -0.0010(3) 0.000
N1 0.046(2) 0.058(2) 0.048(2) -0.0095(18) 0.0050(18) 0.0082(18)
N2 0.047(2) 0.081(3) 0.062(3) -0.020(2) 0.002(2) 0.017(2)
N3 0.073(3) 0.097(4) 0.049(2) -0.017(2) 0.012(2) 0.018(3)
N4 0.075(3) 0.084(3) 0.041(2) -0.012(2) 0.0086(19) 0.020(2)
N5 0.051(2) 0.055(2) 0.039(2) -0.0025(17) 0.0039(17) 0.0112(18)
O1 0.074(3) 0.148(4) 0.098(3) -0.047(3) 0.011(2) 0.045(3)
C1 0.067(4) 0.114(5) 0.084(4) -0.027(4) -0.018(3) 0.040(4)
C2 0.063(3) 0.085(4) 0.069(3) -0.020(3) 0.014(3) 0.014(3)
C3 0.129(6) 0.146(6) 0.049(3) -0.028(4) 0.016(4) 0.037(5)
C4 0.054(3) 0.061(3) 0.039(3) -0.004(2) 0.005(2) 0.007(2)
C5 0.055(3) 0.068(3) 0.038(2) 0.000(2) 0.000(2) 0.016(2)
C6 0.092(4) 0.134(6) 0.043(3) -0.018(3) -0.017(3) 0.047(4)
C7 0.097(5) 0.207(9) 0.072(4) -0.023(5) -0.031(4) 0.088(6)
C8 0.080(4) 0.158(7) 0.074(4) -0.029(4) -0.022(3) 0.074(4)
C9 0.065(3) 0.080(4) 0.046(3) -0.007(3) -0.001(3) 0.023(3)
C10 0.076(4) 0.087(4) 0.057(3) -0.020(3) 0.005(3) 0.027(3)
P1 0.0720(12) 0.0720(12) 0.0634(19) 0.000 0.000 0.000
P2 0.104(3) 0.104(3) 0.130(6) -0.023(3) 0.023(3) 0.016(4)
F1 0.241(8) 0.125(5) 0.066(4) 0.000 0.000 0.003(5)
F2 0.091(3) 0.105(3) 0.188(5) -0.028(3) -0.024(3) 0.029(2)
F3 0.230(14) 0.212(14) 0.142(10) 0.009(10) -0.007(9) 0.151(13)
F4 0.217(14) 0.215(14) 0.277(18) -0.110(13) -0.053(13) 0.120(12)
F5 0.32(2) 0.32(2) 0.26(3) -0.16(2) 0.16(2) -0.17(3)
F6 0.40(3) 0.40(3) 0.138(19) -0.097(19) 0.097(19) -0.05(4)

loop_
_atom_type_symbol
_atom_type_description
_atom_type_scat_dispersion_real
_atom_type_scat_dispersion_imag
_atom_type_scat_source
C C 0.0033 0.0016 'International Tables Vol C Tables 4.2.6.8 and 6.1.1.4'
H H 0.0000 0.0000 'International Tables Vol C Tables 4.2.6.8 and 6.1.1.4'
N N 0.0061 0.0033 'International Tables Vol C Tables 4.2.6.8 and 6.1.1.4'
O O 0.0106 0.0060 'International Tables Vol C Tables 4.2.6.8 and 6.1.1.4'
F F 0.0171 0.0103 'International Tables Vol C Tables 4.2.6.8 and 6.1.1.4'
P P 0.1023 0.0942 'International Tables Vol C Tables 4.2.6.8 and 6.1.1.4'
Cu Cu 0.3201 1.2651 'International Tables Vol C Tables 4.2.6.8 and 6.1.1.4'

loop_
_geom_angle_atom_site_label_1
_geom_angle_atom_site_label_2
_geom_angle_atom_site_label_3
_geom_angle
_geom_angle_site_symmetry_1
_geom_angle_site_symmetry_3
_geom_angle_publ_flag
N5 Cu1 N5 140.2(2) 5_655 . ?
N5 Cu1 N1 116.17(14) 5_655 . ?
N5 Cu1 N1 81.01(14) . . ?
N5 Cu1 N1 81.01(14) 5_655 5_655 ?
N5 Cu1 N1 116.17(14) . 5_655 ?
N1 Cu1 N1 130.6(2) . 5_655 ?
C4 N1 N2 115.8(4) . . ?
C4 N1 Cu1 113.2(3) . . ?
N2 N1 Cu1 130.6(3) . . ?
N1 N2 C2 123.0(4) . . ?
N1 N2 C1 117.1(4) . . ?
C2 N2 C1 119.6(4) . . ?
N4 N3 C2 124.2(4) . . ?
N4 N3 C3 115.0(5) . . ?
C2 N3 C3 120.5(5) . . ?
C4 N4 N3 114.9(4) . . ?
C9 N5 C5 118.3(4) . . ?
C9 N5 Cu1 127.3(3) . . ?
C5 N5 Cu1 113.6(3) . . ?
O1 C2 N3 122.7(5) . . ?
O1 C2 N2 122.3(6) . . ?
N3 C2 N2 115.0(4) . . ?
N4 C4 N1 127.0(4) . . ?
N4 C4 C5 116.8(4) . . ?
N1 C4 C5 116.2(4) . . ?
N5 C5 C6 122.4(4) . . ?
N5 C5 C4 115.2(4) . . ?
C6 C5 C4 122.3(4) . . ?
C5 C6 C7 118.3(5) . . ?
C8 C7 C6 119.8(6) . . ?
C7 C8 C9 119.4(5) . . ?
N5 C9 C8 121.7(5) . . ?
N5 C9 C10 117.1(4) . . ?
C8 C9 C10 121.2(5) . . ?
F1 P1 F1 180.0 27_565 . ?
F1 P1 F2 89.8(2) 27_565 10_554 ?
F1 P1 F2 90.2(2) . 10_554 ?
F1 P1 F2 90.2(2) 27_565 27_565 ?
F1 P1 F2 89.8(2) . 27_565 ?
F2 P1 F2 90.001(2) 10_554 27_565 ?
F1 P1 F2 89.8(2) 27_565 . ?
F1 P1 F2 90.2(2) . . ?
F2 P1 F2 179.7(4) 10_554 . ?
F2 P1 F2 90.000(2) 27_565 . ?
F1 P1 F2 90.2(2) 27_565 20_656 ?
F1 P1 F2 89.8(2) . 20_656 ?
F2 P1 F2 90.001(2) 10_554 20_656 ?
F2 P1 F2 179.7(4) 27_565 20_656 ?
F2 P1 F2 90.000(2) . 20_656 ?
F6 P2 F5 180.0(15) . . ?
F6 P2 F3 81.0(9) . . ?
F5 P2 F3 99.0(9) . . ?
F6 P2 F3 81.0(9) . 15_444 ?
F5 P2 F3 99.0(9) . 15_444 ?
F3 P2 F3 162.0(17) . 15_444 ?
F6 P2 F4 88.3(7) . 15_444 ?
F5 P2 F4 91.7(7) . 15_444 ?
F3 P2 F4 84.4(7) . 15_444 ?
F3 P2 F4 95.0(7) 15_444 15_444 ?
F6 P2 F4 88.3(7) . . ?
F5 P2 F4 91.7(7) . . ?
F3 P2 F4 95.0(7) . . ?
F3 P2 F4 84.4(7) 15_444 . ?
F4 P2 F4 176.6(15) 15_444 . ?
P2 F3 F6 45.9(11) . . ?
P2 F6 F3 53.1(12) . . ?
P2 F6 F3 53.1(12) . 15_444 ?
F3 F6 F3 106(2) . 15_444 ?

loop_
_geom_bond_atom_site_label_1
_geom_bond_atom_site_label_2
_geom_bond_distance
_geom_bond_site_symmetry_2
_geom_bond_publ_flag
Cu1 N5 2.016(4) 5_655 ?
Cu1 N5 2.016(4) . ?
Cu1 N1 2.043(4) . ?
Cu1 N1 2.043(4) 5_655 ?
N1 C4 1.326(6) . ?
N1 N2 1.362(5) . ?
N2 C2 1.376(6) . ?
N2 C1 1.454(6) . ?
N3 N4 1.362(6) . ?
N3 C2 1.372(7) . ?
N3 C3 1.474(7) . ?
N4 C4 1.324(6) . ?
N5 C9 1.343(6) . ?
N5 C5 1.350(6) . ?
O1 C2 1.212(6) . ?
C4 C5 1.467(6) . ?
C5 C6 1.373(7) . ?
C6 C7 1.376(8) . ?
C7 C8 1.362(8) . ?
C8 C9 1.375(7) . ?
C9 C10 1.507(7) . ?
P1 F1 1.556(6) 27_565 ?
P1 F1 1.556(6) . ?
P1 F2 1.567(4) 10_554 ?
P1 F2 1.567(4) 27_565 ?
P1 F2 1.567(4) . ?
P1 F2 1.567(4) 20_656 ?
P2 F6 1.27(3) . ?
P2 F5 1.37(2) . ?
P2 F3 1.413(12) . ?
P2 F3 1.413(12) 15_444 ?
P2 F4 1.479(13) 15_444 ?
P2 F4 1.479(13) . ?
F3 F6 1.75(2) . ?
F6 F3 1.75(2) 15_444 ?
